data_7240632
loop_
_publ_author_name
'Bryndal, Iwona'
'Drozd, Marek'
'Lis, Tadeusz'
'Zar\;eba, Jan Kazimierz'
'Ratajczak, Henryk'

_publ_section_title
;
 Structural diversity of hydrogen-bonded complexes comprising phenol-based
 and pyridine-based components: NLO properties, crystallographic and
 spectroscopic studies
;
_journal_name_full CrystEngComm
_journal_paper_doi 10.1039/D0CE00606H
_journal_year 2020
_chemical_formula_moiety 'C6 H2 Cl4 O, C7 H9 N'
_chemical_formula_sum 'C13 H11 Cl4 N O'
_chemical_formula_weight 339.03
_chemical_name_common '3,5-dimethylpyridine 2,3,5,6-tetrachlorophenol'
_chemical_name_systematic '3,5-dimethylpyridine 2,3,5,6-tetrachlorophenol'
_space_group_crystal_system monoclinic
_space_group_IT_number 9
_space_group_name_Hall 'C -2yc'
_space_group_name_H-M_alt 'C 1 c 1'
_atom_sites_solution_hydrogens geom
_atom_sites_solution_primary direct
_atom_sites_solution_secondary difmap
_audit_creation_method SHELXL-2018/1
_audit_update_record
;
2020-03-19 deposited with the CCDC.	2020-06-04 downloaded from the CCDC.
;
_cell_angle_alpha 90
_cell_angle_beta 100.02(2)
_cell_angle_gamma 90
_cell_formula_units_Z 4
_cell_length_a 16.428(3)
_cell_length_b 6.0198(12)
_cell_length_c 14.604(3)
_cell_measurement_reflns_used 5060
_cell_measurement_temperature 100(2)
_cell_measurement_theta_max 30.560
_cell_measurement_theta_min 2.827
_cell_volume 1422.2(5)
_computing_cell_refinement
;
CrysAlisPro, Agilent Technologies,
Version 1.171.36.21 (release 14-08-2012 CrysAlis171 .NET)
(compiled Sep 14 2012,17:21:16)
;
_computing_data_collection
;
CrysAlisPro, Agilent Technologies,
Version 1.171.36.21 (release 14-08-2012 CrysAlis171 .NET)
(compiled Sep 14 2012,17:21:16)
;
_computing_data_reduction
;
CrysAlisPro, Agilent Technologies,
Version 1.171.36.21 (release 14-08-2012 CrysAlis171 .NET)
(compiled Sep 14 2012,17:21:16)
;
_computing_structure_refinement 'SHELXL-2018/1 (Sheldrick, 2015)'
_computing_structure_solution 'SHELXS-97 (Sheldrick, 2008)'
_diffrn_ambient_temperature 100(2)
_diffrn_detector_area_resol_mean 10.3456
_diffrn_measured_fraction_theta_full 0.999
_diffrn_measured_fraction_theta_max 0.912
_diffrn_measurement_device_type 'Xcalibur, Ruby'
_diffrn_radiation_monochromator graphite
_diffrn_radiation_type MoK\a
_diffrn_radiation_wavelength 0.71073
_diffrn_reflns_av_R_equivalents 0.0105
_diffrn_reflns_av_unetI/netI 0.0139
_diffrn_reflns_Laue_measured_fraction_full 0.999
_diffrn_reflns_Laue_measured_fraction_max 0.912
_diffrn_reflns_limit_h_max 12
_diffrn_reflns_limit_h_min -22
_diffrn_reflns_limit_k_max 8
_diffrn_reflns_limit_k_min -8
_diffrn_reflns_limit_l_max 20
_diffrn_reflns_limit_l_min -18
_diffrn_reflns_number 5393
_diffrn_reflns_point_group_measured_fraction_full 0.674
_diffrn_reflns_point_group_measured_fraction_max 0.582
_diffrn_reflns_theta_full 25.500
_diffrn_reflns_theta_max 30.628
_diffrn_reflns_theta_min 2.833
_diffrn_source 'Enhance (Mo) X-ray Source'
_exptl_absorpt_coefficient_mu 0.821
_exptl_absorpt_correction_T_max 0.813
_exptl_absorpt_correction_T_min 0.742
_exptl_absorpt_correction_type analytical
_exptl_absorpt_process_details
;
CrysAlisPro, Agilent Technologies,
Version 1.171.36.21 (release 14-08-2012 CrysAlis171 .NET)
(compiled Sep 14 2012,17:21:16)
Analytical numeric absorption correction using a multifaceted crystal
			model based on expressions derived by R.C. Clark & J.S. Reid.
(Clark, R. C. & Reid, J. S. (1995). Acta Cryst. A51, 887-897)
;
_exptl_crystal_colour colorless
_exptl_crystal_density_diffrn 1.583
_exptl_crystal_description block
_exptl_crystal_F_000 688
_exptl_crystal_size_max 0.460
_exptl_crystal_size_mid 0.400
_exptl_crystal_size_min 0.300
_refine_diff_density_max 0.290
_refine_diff_density_min -0.220
_refine_diff_density_rms 0.044
_refine_ls_abs_structure_details
;
 Flack x determined using 550 quotients [(I+)-(I-)]/[(I+)+(I-)]
 (Parsons, Flack and Wagner, Acta Cryst. B69 (2013) 249-259).
;
_refine_ls_abs_structure_Flack 0.08(3)
_refine_ls_extinction_method none
_refine_ls_goodness_of_fit_ref 1.064
_refine_ls_hydrogen_treatment constr
_refine_ls_matrix_type full
_refine_ls_number_parameters 175
_refine_ls_number_reflns 2572
_refine_ls_number_restraints 2
_refine_ls_restrained_S_all 1.064
_refine_ls_R_factor_all 0.0174
_refine_ls_R_factor_gt 0.0174
_refine_ls_shift/su_max 0.000
_refine_ls_shift/su_mean 0.000
_refine_ls_structure_factor_coef Fsqd
_refine_ls_weighting_details 'w=1/[\s^2^(Fo^2^)+(0.0307P)^2^+0.3648P] where P=(Fo^2^+2Fc^2^)/3'
_refine_ls_weighting_scheme calc
_refine_ls_wR_factor_gt 0.0483
_refine_ls_wR_factor_ref 0.0483
_reflns_Friedel_coverage 0.275
_reflns_Friedel_fraction_full 0.348
_reflns_Friedel_fraction_max 0.251
_reflns_number_gt 2569
_reflns_number_total 2572
_reflns_threshold_expression 'I > 2\s(I)'
_cod_data_source_file d0ce00606h2.cif
_cod_data_source_block 35l4chfa
_cod_original_sg_symbol_H-M 'C c'
_cod_database_code 7240632
_shelx_shelxl_version_number 2018/1
_shelx_space_group_comment
;
The symmetry employed for this shelxl refinement is uniquely defined
by the following loop, which should always be used as a source of
symmetry information in preference to the above space-group names.
They are only intended as comments.
;
_shelx_estimated_absorpt_t_min 0.704
_shelx_estimated_absorpt_t_max 0.791

loop_
_space_group_symop_operation_xyz
'x, y, z'
'x, -y, z+1/2'
'x+1/2, y+1/2, z'
'x+1/2, -y+1/2, z+1/2'

loop_
_atom_site_label
_atom_site_type_symbol
_atom_site_fract_x
_atom_site_fract_y
_atom_site_fract_z
_atom_site_U_iso_or_equiv
_atom_site_adp_type
_atom_site_occupancy
_atom_site_site_symmetry_order
_atom_site_calc_flag
_atom_site_refinement_flags_posn
_atom_site_refinement_flags_adp
_atom_site_refinement_flags_occupancy
_atom_site_disorder_assembly
_atom_site_disorder_group
O1B O 0.20118(8) 0.6907(2) 0.23116(8) 0.0170(2) Uani 1 1 d . . . . .
H1B H 0.242061 0.740709 0.210306 0.026 Uiso 1 1 calc R U . . .
C1B C 0.22294(11) 0.5052(3) 0.27939(11) 0.0127(3) Uani 1 1 d . . . . .
C2B C 0.30483(10) 0.4416(3) 0.31307(11) 0.0128(3) Uani 1 1 d . . . . .
C3B C 0.32167(11) 0.2432(3) 0.36250(11) 0.0133(3) Uani 1 1 d . . . . .
C4B C 0.25842(11) 0.1074(3) 0.38127(12) 0.0143(3) Uani 1 1 d . . . . .
H4B H 0.270468 -0.026859 0.415098 0.017 Uiso 1 1 calc R U . . .
C5B C 0.17698(11) 0.1713(3) 0.34969(11) 0.0138(3) Uani 1 1 d . . . . .
C6B C 0.15937(10) 0.3670(3) 0.29920(11) 0.0129(3) Uani 1 1 d . . . . .
Cl2B Cl 0.38368(2) 0.61333(7) 0.29245(3) 0.01759(9) Uani 1 1 d . . . . .
Cl3B Cl 0.42257(2) 0.16365(7) 0.40254(3) 0.01887(9) Uani 1 1 d . . . . .
Cl5B Cl 0.09776(3) 0.00544(8) 0.37330(3) 0.01986(9) Uani 1 1 d . . . . .
Cl6B Cl 0.05834(2) 0.44533(8) 0.25921(3) 0.01822(9) Uani 1 1 d . . . . .
N1A N 0.27347(10) 0.9875(3) 0.14007(10) 0.0173(3) Uani 1 1 d . . . . .
C2A C 0.34772(12) 1.0659(3) 0.12862(12) 0.0174(3) Uani 1 1 d . . . . .
H2A H 0.395186 0.977930 0.150245 0.021 Uiso 1 1 calc R U . . .
C3A C 0.35881(11) 1.2691(3) 0.08677(12) 0.0177(3) Uani 1 1 d . . . . .
C4A C 0.28775(12) 1.3936(3) 0.05505(11) 0.0177(3) Uani 1 1 d . . . . .
H4A H 0.292579 1.533598 0.026407 0.021 Uiso 1 1 calc R U . . .
C5A C 0.20988(12) 1.3155(3) 0.06481(11) 0.0165(3) Uani 1 1 d . . . . .
C6A C 0.20672(11) 1.1105(3) 0.10829(12) 0.0167(3) Uani 1 1 d . . . . .
H6A H 0.154159 1.054949 0.115818 0.020 Uiso 1 1 calc R U . . .
C7A C 0.44363(13) 1.3491(4) 0.07663(15) 0.0251(4) Uani 1 1 d . . . . .
H71A H 0.485347 1.271438 0.121423 0.038 Uiso 1 1 calc R U . . .
H72A H 0.447705 1.509330 0.088485 0.038 Uiso 1 1 calc R U . . .
H73A H 0.453035 1.318705 0.013377 0.038 Uiso 1 1 calc R U . . .
C8A C 0.13220(13) 1.4462(4) 0.03080(13) 0.0223(4) Uani 1 1 d . . . . .
H81A H 0.118126 1.434679 -0.037046 0.033 Uiso 1 1 calc R U . . .
H82A H 0.141231 1.602456 0.048534 0.033 Uiso 1 1 calc R U . . .
H83A H 0.086760 1.386442 0.058823 0.033 Uiso 1 1 calc R U . . .

loop_
_atom_site_aniso_label
_atom_site_aniso_U_11
_atom_site_aniso_U_22
_atom_site_aniso_U_33
_atom_site_aniso_U_23
_atom_site_aniso_U_13
_atom_site_aniso_U_12
O1B 0.0148(6) 0.0151(6) 0.0213(6) 0.0058(5) 0.0034(4) -0.0003(5)
C1B 0.0136(7) 0.0122(8) 0.0125(6) -0.0016(6) 0.0032(5) -0.0010(6)
C2B 0.0111(7) 0.0140(8) 0.0137(7) -0.0017(6) 0.0035(6) -0.0038(6)
C3B 0.0109(7) 0.0151(7) 0.0138(6) -0.0016(6) 0.0023(5) 0.0005(6)
C4B 0.0139(8) 0.0136(7) 0.0154(7) 0.0012(6) 0.0022(5) 0.0005(6)
C5B 0.0134(8) 0.0147(8) 0.0143(7) -0.0001(6) 0.0050(6) -0.0030(6)
C6B 0.0099(7) 0.0155(7) 0.0134(7) -0.0007(6) 0.0021(5) 0.0001(6)
Cl2B 0.01294(19) 0.01712(19) 0.02263(18) 0.00245(16) 0.00285(14) -0.00487(15)
Cl3B 0.01180(18) 0.01789(19) 0.02621(19) 0.00099(16) 0.00134(14) 0.00125(15)
Cl5B 0.01476(19) 0.01977(19) 0.0257(2) 0.00587(17) 0.00525(15) -0.00476(16)
Cl6B 0.01064(18) 0.0215(2) 0.02221(18) 0.00449(16) 0.00198(13) -0.00019(15)
N1A 0.0199(7) 0.0151(7) 0.0165(7) 0.0016(5) 0.0023(5) -0.0008(6)
C2A 0.0184(9) 0.0167(8) 0.0169(7) 0.0015(7) 0.0026(6) 0.0005(7)
C3A 0.0198(9) 0.0181(8) 0.0157(7) -0.0004(6) 0.0043(6) -0.0026(7)
C4A 0.0247(9) 0.0148(8) 0.0142(7) 0.0031(6) 0.0052(6) 0.0007(7)
C5A 0.0215(8) 0.0164(8) 0.0117(6) 0.0001(6) 0.0033(6) 0.0031(7)
C6A 0.0173(8) 0.0169(8) 0.0158(7) -0.0012(6) 0.0028(6) -0.0006(7)
C7A 0.0223(10) 0.0250(10) 0.0296(9) 0.0063(8) 0.0085(7) -0.0037(8)
C8A 0.0253(10) 0.0222(9) 0.0187(8) 0.0003(7) 0.0018(7) 0.0066(8)

loop_
_atom_type_symbol
_atom_type_description
_atom_type_scat_dispersion_real
_atom_type_scat_dispersion_imag
_atom_type_scat_source
C C 0.0033 0.0016 'International Tables Vol C Tables 4.2.6.8 and 6.1.1.4'
H H 0.0000 0.0000 'International Tables Vol C Tables 4.2.6.8 and 6.1.1.4'
N N 0.0061 0.0033 'International Tables Vol C Tables 4.2.6.8 and 6.1.1.4'
O O 0.0106 0.0060 'International Tables Vol C Tables 4.2.6.8 and 6.1.1.4'
Cl Cl 0.1484 0.1585 'International Tables Vol C Tables 4.2.6.8 and 6.1.1.4'

loop_
_geom_angle_atom_site_label_1
_geom_angle_atom_site_label_2
_geom_angle_atom_site_label_3
_geom_angle
_geom_angle_site_symmetry_1
_geom_angle_site_symmetry_3
_geom_angle_publ_flag
C1B O1B H1B 109.5 . . ?
O1B C1B C2B 124.44(16) . . ?
O1B C1B C6B 117.62(16) . . ?
C2B C1B C6B 117.92(15) . . ?
C3B C2B C1B 120.38(16) . . ?
C3B C2B Cl2B 121.01(13) . . ?
C1B C2B Cl2B 118.61(13) . . ?
C4B C3B C2B 121.20(16) . . ?
C4B C3B Cl3B 118.54(13) . . ?
C2B C3B Cl3B 120.26(14) . . ?
C3B C4B C5B 118.82(16) . . ?
C3B C4B H4B 120.6 . . ?
C5B C4B H4B 120.6 . . ?
C4B C5B C6B 120.55(15) . . ?
C4B C5B Cl5B 119.34(13) . . ?
C6B C5B Cl5B 120.11(13) . . ?
C5B C6B C1B 121.11(15) . . ?
C5B C6B Cl6B 120.59(13) . . ?
C1B C6B Cl6B 118.30(13) . . ?
C6A N1A C2A 117.96(16) . . ?
N1A C2A C3A 123.58(17) . . ?
N1A C2A H2A 118.2 . . ?
C3A C2A H2A 118.2 . . ?
C2A C3A C4A 116.82(17) . . ?
C2A C3A C7A 121.18(17) . . ?
C4A C3A C7A 122.00(17) . . ?
C5A C4A C3A 120.93(16) . . ?
C5A C4A H4A 119.5 . . ?
C3A C4A H4A 119.5 . . ?
C6A C5A C4A 116.97(16) . . ?
C6A C5A C8A 121.06(18) . . ?
C4A C5A C8A 121.97(17) . . ?
N1A C6A C5A 123.74(17) . . ?
N1A C6A H6A 118.1 . . ?
C5A C6A H6A 118.1 . . ?
C3A C7A H71A 109.5 . . ?
C3A C7A H72A 109.5 . . ?
H71A C7A H72A 109.5 . . ?
C3A C7A H73A 109.5 . . ?
H71A C7A H73A 109.5 . . ?
H72A C7A H73A 109.5 . . ?
C5A C8A H81A 109.5 . . ?
C5A C8A H82A 109.5 . . ?
H81A C8A H82A 109.5 . . ?
C5A C8A H83A 109.5 . . ?
H81A C8A H83A 109.5 . . ?
H82A C8A H83A 109.5 . . ?

loop_
_geom_bond_atom_site_label_1
_geom_bond_atom_site_label_2
_geom_bond_distance
_geom_bond_site_symmetry_2
_geom_bond_publ_flag
O1B C1B 1.335(2) . ?
O1B H1B 0.8400 . ?
C1B C2B 1.403(2) . ?
C1B C6B 1.404(2) . ?
C2B C3B 1.398(2) . ?
C2B Cl2B 1.7243(17) . ?
C3B C4B 1.387(2) . ?
C3B Cl3B 1.7268(18) . ?
C4B C5B 1.391(2) . ?
C4B H4B 0.9500 . ?
C5B C6B 1.393(2) . ?
C5B Cl5B 1.7221(17) . ?
C6B Cl6B 1.7265(17) . ?
N1A C6A 1.338(2) . ?
N1A C2A 1.345(2) . ?
C2A C3A 1.394(2) . ?
C2A H2A 0.9500 . ?
C3A C4A 1.397(3) . ?
C3A C7A 1.506(3) . ?
C4A C5A 1.394(3) . ?
C4A H4A 0.9500 . ?
C5A C6A 1.393(2) . ?
C5A C8A 1.508(3) . ?
C6A H6A 0.9500 . ?
C7A H71A 0.9800 . ?
C7A H72A 0.9800 . ?
C7A H73A 0.9800 . ?
C8A H81A 0.9800 . ?
C8A H82A 0.9800 . ?
C8A H83A 0.9800 . ?

loop_
_geom_hbond_atom_site_label_D
_geom_hbond_atom_site_label_H
_geom_hbond_atom_site_label_A
_geom_hbond_distance_DH
_geom_hbond_distance_HA
_geom_hbond_distance_DA
_geom_hbond_angle_DHA
_geom_hbond_site_symmetry_A
_geom_hbond_publ_flag
O1B H1B N1A 0.84 1.93 2.631(2) 140.8 . yes
C2A H2A Cl6B 0.95 2.88 3.720(2) 148.7 3 yes

loop_
_geom_torsion_atom_site_label_1
_geom_torsion_atom_site_label_2
_geom_torsion_atom_site_label_3
_geom_torsion_atom_site_label_4
_geom_torsion
_geom_torsion_site_symmetry_1
_geom_torsion_site_symmetry_2
_geom_torsion_site_symmetry_3
_geom_torsion_site_symmetry_4
_geom_torsion_publ_flag
O1B C1B C2B C3B -179.60(15) . . . . ?
C6B C1B C2B C3B 1.7(2) . . . . ?
O1B C1B C2B Cl2B 0.6(2) . . . . ?
C6B C1B C2B Cl2B -178.08(12) . . . . ?
C1B C2B C3B C4B -1.5(2) . . . . ?
Cl2B C2B C3B C4B 178.35(13) . . . . ?
C1B C2B C3B Cl3B 179.15(13) . . . . ?
Cl2B C2B C3B Cl3B -1.0(2) . . . . ?
C2B C3B C4B C5B 0.2(2) . . . . ?
Cl3B C3B C4B C5B 179.61(13) . . . . ?
C3B C4B C5B C6B 0.7(2) . . . . ?
C3B C4B C5B Cl5B -179.47(13) . . . . ?
C4B C5B C6B C1B -0.4(2) . . . . ?
Cl5B C5B C6B C1B 179.78(13) . . . . ?
C4B C5B C6B Cl6B 179.50(13) . . . . ?
Cl5B C5B C6B Cl6B -0.3(2) . . . . ?
O1B C1B C6B C5B -179.58(15) . . . . ?
C2B C1B C6B C5B -0.8(2) . . . . ?
O1B C1B C6B Cl6B 0.5(2) . . . . ?
C2B C1B C6B Cl6B 179.28(12) . . . . ?
C6A N1A C2A C3A 0.9(3) . . . . ?
N1A C2A C3A C4A -0.5(3) . . . . ?
N1A C2A C3A C7A 179.47(17) . . . . ?
C2A C3A C4A C5A -0.4(3) . . . . ?
C7A C3A C4A C5A 179.67(16) . . . . ?
C3A C4A C5A C6A 0.7(2) . . . . ?
C3A C4A C5A C8A -179.74(16) . . . . ?
C2A N1A C6A C5A -0.5(3) . . . . ?
C4A C5A C6A N1A -0.3(3) . . . . ?
C8A C5A C6A N1A -179.83(17) . . . . ?
